data_4519399
loop_
_publ_author_name
'Chou, Pallas'
'Kim, Lauren'
'Marzouk, Sammer M.'
'Sun, Rui'
'Hartnett, Alaina C.'
'Dogutan, Dilek K.'
'Zheng, Shao-Liang'
'Nocera, Daniel G.'

_publ_section_title
;
 Synthesis, Characterization, and Hydrogen Evolution Activity of
 Metallo-<i>meso</i>-(4-fluoro-2,6-dimethylphenyl)porphyrin Derivatives.
;
_journal_issue 10
_journal_name_full 'ACS omega'
_journal_page_first 8988
_journal_page_last 8994
_journal_paper_doi 10.1021/acsomega.2c00109
_journal_volume 7
_journal_year 2022
_chemical_formula_sum 'C52 H42 F4 N4'
_chemical_formula_weight 798.89
_space_group_crystal_system triclinic
_space_group_IT_number 2
_space_group_name_Hall '-P 1'
_space_group_name_H-M_alt 'P -1'
_atom_sites_solution_hydrogens geom
_atom_sites_solution_primary dual
_audit_creation_method SHELXL-2014/7
_audit_update_record
;
2021-12-09 deposited with the CCDC.	2021-12-30 downloaded from the CCDC.
;
_cell_angle_alpha 85.1670(10)
_cell_angle_beta 73.2420(10)
_cell_angle_gamma 71.7860(10)
_cell_formula_units_Z 1
_cell_length_a 9.2143(2)
_cell_length_b 12.7406(3)
_cell_length_c 12.6200(3)
_cell_measurement_reflns_used 5704
_cell_measurement_temperature 100(2)
_cell_measurement_theta_max 22.5
_cell_measurement_theta_min 2.24
_cell_volume 1347.51(5)
_computing_cell_refinement 'SAINT 8.37A (Bruker-AXS, 2015)'
_computing_data_reduction 'SAINT 8.37A (Bruker-AXS, 2015)'
_computing_molecular_graphics 'Bruker SHELXTL (Sheldrick, 2015)'
_computing_publication_material 'Bruker SHELXTL (Sheldrick, 2015)'
_computing_structure_refinement 'SHELXL-2014 (Sheldrick, 2015)'
_computing_structure_solution 'SHELXT-2014 (Sheldrick, 2015)'
_diffrn_ambient_temperature 100(2)
_diffrn_measured_fraction_theta_full 0.947
_diffrn_measured_fraction_theta_max 0.947
_diffrn_measurement_device_type
;
Bruker D8 goniometer with CCD area detector  
;
_diffrn_measurement_method 'omega and phi scans'
_diffrn_radiation_monochromator 'multilayer mirror'
_diffrn_radiation_source 'I\mS microfocus tube'
_diffrn_radiation_type CuK\a
_diffrn_radiation_wavelength 1.54178
_diffrn_reflns_av_unetI/netI 0.0363
_diffrn_reflns_Laue_measured_fraction_full 0.947
_diffrn_reflns_Laue_measured_fraction_max 0.947
_diffrn_reflns_limit_h_max 10
_diffrn_reflns_limit_h_min -10
_diffrn_reflns_limit_k_max 15
_diffrn_reflns_limit_k_min -15
_diffrn_reflns_limit_l_max 15
_diffrn_reflns_limit_l_min 0
_diffrn_reflns_number 4572
_diffrn_reflns_point_group_measured_fraction_full 0.947
_diffrn_reflns_point_group_measured_fraction_max 0.947
_diffrn_reflns_theta_full 66.642
_diffrn_reflns_theta_max 66.642
_diffrn_reflns_theta_min 3.652
_exptl_absorpt_coefficient_mu 0.548
_exptl_absorpt_correction_T_max 0.8014
_exptl_absorpt_correction_T_min 0.7526
_exptl_absorpt_correction_type multi-scan
_exptl_absorpt_process_details TWINABS
_exptl_crystal_colour black
_exptl_crystal_density_diffrn 0.984
_exptl_crystal_description block
_exptl_crystal_F_000 418
_exptl_crystal_size_max 0.080
_exptl_crystal_size_mid 0.060
_exptl_crystal_size_min 0.020
_refine_diff_density_max 0.227
_refine_diff_density_min -0.207
_refine_diff_density_rms 0.040
_refine_ls_extinction_method none
_refine_ls_goodness_of_fit_ref 1.086
_refine_ls_hydrogen_treatment constr
_refine_ls_matrix_type full
_refine_ls_number_parameters 278
_refine_ls_number_reflns 4572
_refine_ls_number_restraints 0
_refine_ls_restrained_S_all 1.086
_refine_ls_R_factor_all 0.0675
_refine_ls_R_factor_gt 0.0528
_refine_ls_shift/su_max 0.000
_refine_ls_shift/su_mean 0.000
_refine_ls_structure_factor_coef Fsqd
_refine_ls_weighting_details 'w=1/[\s^2^(Fo^2^)+(0.0984P)^2^+0.0259P] where P=(Fo^2^+2Fc^2^)/3'
_refine_ls_weighting_scheme calc
_refine_ls_wR_factor_gt 0.1536
_refine_ls_wR_factor_ref 0.1666
_reflns_Friedel_coverage 0.000
_reflns_number_gt 3450
_reflns_number_total 4572
_reflns_threshold_expression 'I > 2\s(I)'
_cod_data_source_file ao2c00109_si_002.cif
_cod_data_source_block RS010
_cod_database_code 4519399
_shelx_shelxl_version_number 2014/7
_shelx_space_group_comment
;
The symmetry employed for this shelxl refinement is uniquely defined
by the following loop, which should always be used as a source of
symmetry information in preference to the above space-group names.
They are only intended as comments.
;
_shelx_estimated_absorpt_t_min 0.957
_shelx_estimated_absorpt_t_max 0.989

loop_
_space_group_symop_operation_xyz
'x, y, z'
'-x, -y, -z'

loop_
_atom_site_label
_atom_site_type_symbol
_atom_site_fract_x
_atom_site_fract_y
_atom_site_fract_z
_atom_site_U_iso_or_equiv
_atom_site_adp_type
_atom_site_occupancy
_atom_site_site_symmetry_order
_atom_site_calc_flag
_atom_site_refinement_flags_posn
_atom_site_refinement_flags_adp
_atom_site_refinement_flags_occupancy
_atom_site_disorder_assembly
_atom_site_disorder_group
F1 F 0.2802(2) 0.70712(13) 0.26184(17) 0.0812(6) Uani 1 1 d . . . . .
F2 F 0.0068(2) 0.23564(16) 1.20633(13) 0.0779(5) Uani 1 1 d . . . . .
N1 N 0.5423(2) 0.07459(14) 0.34828(15) 0.0407(4) Uani 1 1 d . . . . .
H1 H 0.5264 0.0430 0.4136 0.049 Uiso 0.5 1 calc R U P A 2
N2 N 0.3769(2) 0.15189(15) 0.57337(14) 0.0402(4) Uani 1 1 d . . . . .
H2 H 0.4281 0.0868 0.5415 0.048 Uiso 0.5 1 calc R U P B 1
C1 C 0.6210(3) 0.02172(18) 0.24886(17) 0.0403(5) Uani 1 1 d . . . . .
C2 C 0.6208(3) 0.10218(19) 0.16273(18) 0.0439(5) Uani 1 1 d . . . . .
H2A H 0.6673 0.0876 0.0857 0.053 Uiso 1 1 calc R U . . .
C3 C 0.5428(3) 0.20243(18) 0.21057(18) 0.0424(5) Uani 1 1 d . . . . .
H3 H 0.5244 0.2714 0.1736 0.051 Uiso 1 1 calc R U . . .
C4 C 0.4924(3) 0.18537(18) 0.32821(18) 0.0414(5) Uani 1 1 d . . . . .
C5 C 0.4060(3) 0.26918(18) 0.40734(18) 0.0400(5) Uani 1 1 d . . . . .
C6 C 0.3519(3) 0.25206(17) 0.52113(19) 0.0418(5) Uani 1 1 d . . . . .
C7 C 0.2630(3) 0.33731(18) 0.60243(19) 0.0433(5) Uani 1 1 d . . . . .
H7 H 0.2295 0.4143 0.5884 0.052 Uiso 1 1 calc R U . . .
C8 C 0.2351(3) 0.28917(18) 0.70204(18) 0.0427(5) Uani 1 1 d . . . . .
H8 H 0.1784 0.3257 0.7711 0.051 Uiso 1 1 calc R U . . .
C9 C 0.3072(3) 0.17179(18) 0.68453(18) 0.0410(5) Uani 1 1 d . . . . .
C10 C 0.3085(3) 0.09200(18) 0.76804(17) 0.0396(5) Uani 1 1 d . . . . .
C11 C 0.3704(3) 0.38682(19) 0.36770(17) 0.0418(5) Uani 1 1 d . . . . .
C12 C 0.2235(3) 0.44155(19) 0.34866(19) 0.0447(5) Uani 1 1 d . . . . .
C13 C 0.1940(3) 0.5510(2) 0.3130(2) 0.0518(6) Uani 1 1 d . . . . .
H13 H 0.0947 0.5903 0.2999 0.062 Uiso 1 1 calc R U . . .
C14 C 0.3103(3) 0.6007(2) 0.2973(2) 0.0557(7) Uani 1 1 d . . . . .
C15 C 0.4548(3) 0.5496(2) 0.3153(2) 0.0552(6) Uani 1 1 d . . . . .
H15 H 0.5315 0.5878 0.3038 0.066 Uiso 1 1 calc R U . . .
C16 C 0.4885(3) 0.4393(2) 0.3512(2) 0.0472(6) Uani 1 1 d . . . . .
C17 C 0.0971(3) 0.3853(2) 0.3668(2) 0.0554(6) Uani 1 1 d . . . . .
H17A H 0.1469 0.3077 0.3436 0.083 Uiso 1 1 calc R U . . .
H17B H 0.0232 0.4223 0.3233 0.083 Uiso 1 1 calc R U . . .
H17C H 0.0390 0.3891 0.4455 0.083 Uiso 1 1 calc R U . . .
C18 C 0.6472(3) 0.3814(2) 0.3722(2) 0.0569(6) Uani 1 1 d . . . . .
H18A H 0.6325 0.3687 0.4518 0.085 Uiso 1 1 calc R U . . .
H18B H 0.7179 0.4275 0.3458 0.085 Uiso 1 1 calc R U . . .
H18C H 0.6945 0.3104 0.3328 0.085 Uiso 1 1 calc R U . . .
C19 C 0.2262(3) 0.13180(17) 0.88540(18) 0.0415(5) Uani 1 1 d . . . . .
C20 C 0.0647(3) 0.1429(2) 0.9297(2) 0.0465(6) Uani 1 1 d . . . . .
C21 C -0.0085(3) 0.1783(2) 1.0401(2) 0.0543(6) Uani 1 1 d . . . . .
H21 H -0.1181 0.1863 1.0725 0.065 Uiso 1 1 calc R U . . .
C22 C 0.0798(3) 0.2009(2) 1.1000(2) 0.0573(7) Uani 1 1 d . . . . .
C23 C 0.2379(3) 0.1908(2) 1.0583(2) 0.0550(6) Uani 1 1 d . . . . .
H23 H 0.2953 0.2069 1.1031 0.066 Uiso 1 1 calc R U . . .
C24 C 0.3138(3) 0.1562(2) 0.94840(19) 0.0475(6) Uani 1 1 d . . . . .
C25 C -0.0298(3) 0.1161(2) 0.8625(2) 0.0565(6) Uani 1 1 d . . . . .
H25A H -0.0269 0.1631 0.7968 0.085 Uiso 1 1 calc R U . . .
H25B H -0.1403 0.1293 0.9073 0.085 Uiso 1 1 calc R U . . .
H25C H 0.0159 0.0383 0.8395 0.085 Uiso 1 1 calc R U . . .
C26 C 0.4877(3) 0.1455(3) 0.9006(2) 0.0563(7) Uani 1 1 d . . . . .
H26A H 0.5504 0.0674 0.8987 0.084 Uiso 1 1 calc R U . . .
H26B H 0.5202 0.1871 0.9466 0.084 Uiso 1 1 calc R U . . .
H26C H 0.5057 0.1750 0.8252 0.084 Uiso 1 1 calc R U . . .

loop_
_atom_site_aniso_label
_atom_site_aniso_U_11
_atom_site_aniso_U_22
_atom_site_aniso_U_33
_atom_site_aniso_U_23
_atom_site_aniso_U_13
_atom_site_aniso_U_12
F1 0.0830(12) 0.0427(9) 0.1097(15) 0.0310(10) -0.0270(10) -0.0154(8)
F2 0.0767(11) 0.1045(14) 0.0404(8) -0.0253(9) 0.0066(7) -0.0250(10)
N1 0.0476(10) 0.0336(9) 0.0349(9) -0.0004(8) -0.0090(8) -0.0061(8)
N2 0.0482(10) 0.0351(9) 0.0316(9) 0.0025(8) -0.0087(7) -0.0073(8)
C1 0.0436(12) 0.0404(12) 0.0321(10) -0.0002(10) -0.0083(9) -0.0079(9)
C2 0.0515(13) 0.0415(12) 0.0321(11) 0.0014(10) -0.0069(9) -0.0097(10)
C3 0.0495(12) 0.0350(11) 0.0375(11) 0.0049(10) -0.0102(9) -0.0084(9)
C4 0.0442(12) 0.0387(12) 0.0385(11) 0.0007(10) -0.0114(9) -0.0089(9)
C5 0.0450(12) 0.0322(11) 0.0378(11) 0.0014(10) -0.0095(9) -0.0069(9)
C6 0.0473(12) 0.0307(10) 0.0417(12) -0.0009(10) -0.0110(9) -0.0048(9)
C7 0.0468(12) 0.0334(11) 0.0429(12) -0.0027(10) -0.0092(10) -0.0049(9)
C8 0.0457(12) 0.0382(12) 0.0370(11) -0.0041(10) -0.0080(9) -0.0047(9)
C9 0.0434(11) 0.0399(12) 0.0353(11) -0.0024(10) -0.0084(9) -0.0082(9)
C10 0.0441(12) 0.0375(11) 0.0335(11) 0.0008(10) -0.0086(9) -0.0091(9)
C11 0.0475(12) 0.0372(12) 0.0327(11) -0.0016(10) -0.0067(9) -0.0053(10)
C12 0.0472(12) 0.0370(12) 0.0410(12) -0.0019(10) -0.0073(9) -0.0043(10)
C13 0.0501(13) 0.0452(13) 0.0518(14) 0.0072(12) -0.0159(11) -0.0033(11)
C14 0.0631(16) 0.0335(12) 0.0604(15) 0.0122(12) -0.0105(12) -0.0100(11)
C15 0.0604(15) 0.0404(13) 0.0592(16) 0.0051(12) -0.0078(12) -0.0168(11)
C16 0.0532(14) 0.0386(12) 0.0428(12) -0.0002(11) -0.0069(10) -0.0102(10)
C17 0.0552(14) 0.0497(14) 0.0573(15) 0.0020(13) -0.0156(12) -0.0108(12)
C18 0.0521(14) 0.0491(14) 0.0681(17) 0.0022(13) -0.0176(12) -0.0131(12)
C19 0.0514(13) 0.0324(11) 0.0334(11) 0.0020(10) -0.0068(9) -0.0076(9)
C20 0.0496(13) 0.0404(12) 0.0410(12) 0.0006(11) -0.0070(10) -0.0071(10)
C21 0.0527(14) 0.0590(16) 0.0416(13) -0.0033(12) -0.0010(11) -0.0134(12)
C22 0.0644(16) 0.0602(16) 0.0359(12) -0.0100(12) -0.0003(11) -0.0129(13)
C23 0.0675(17) 0.0579(15) 0.0373(12) -0.0072(12) -0.0102(11) -0.0177(13)
C24 0.0534(14) 0.0459(13) 0.0379(12) -0.0002(11) -0.0085(10) -0.0113(11)
C25 0.0497(14) 0.0625(16) 0.0529(14) -0.0010(13) -0.0111(11) -0.0135(12)
C26 0.0525(14) 0.0744(18) 0.0415(13) -0.0038(13) -0.0091(11) -0.0209(13)

loop_
_atom_type_symbol
_atom_type_description
_atom_type_scat_dispersion_real
_atom_type_scat_dispersion_imag
_atom_type_scat_source
C C 0.0181 0.0091 'International Tables Vol C Tables 4.2.6.8 and 6.1.1.4'
H H 0.0000 0.0000 'International Tables Vol C Tables 4.2.6.8 and 6.1.1.4'
F F 0.0727 0.0534 'International Tables Vol C Tables 4.2.6.8 and 6.1.1.4'
N N 0.0311 0.0180 'International Tables Vol C Tables 4.2.6.8 and 6.1.1.4'

loop_
_geom_angle_atom_site_label_1
_geom_angle_atom_site_label_2
_geom_angle_atom_site_label_3
_geom_angle
_geom_angle_site_symmetry_1
_geom_angle_site_symmetry_3
_geom_angle_publ_flag
C1 N1 C4 107.81(18) . . ?
C1 N1 H1 126.1 . . ?
C4 N1 H1 126.1 . . ?
C6 N2 C9 107.39(18) . . ?
C6 N2 H2 126.3 . . ?
C9 N2 H2 126.3 . . ?
N1 C1 C10 126.5(2) . 2_656 ?
N1 C1 C2 108.86(19) . . ?
C10 C1 C2 124.6(2) 2_656 . ?
C3 C2 C1 107.6(2) . . ?
C3 C2 H2A 126.2 . . ?
C1 C2 H2A 126.2 . . ?
C2 C3 C4 107.2(2) . . ?
C2 C3 H3 126.4 . . ?
C4 C3 H3 126.4 . . ?
N1 C4 C5 126.4(2) . . ?
N1 C4 C3 108.49(19) . . ?
C5 C4 C3 125.1(2) . . ?
C6 C5 C4 125.0(2) . . ?
C6 C5 C11 117.29(19) . . ?
C4 C5 C11 117.75(19) . . ?
N2 C6 C5 126.0(2) . . ?
N2 C6 C7 108.75(19) . . ?
C5 C6 C7 125.3(2) . . ?
C8 C7 C6 108.0(2) . . ?
C8 C7 H7 126.0 . . ?
C6 C7 H7 126.0 . . ?
C7 C8 C9 107.2(2) . . ?
C7 C8 H8 126.4 . . ?
C9 C8 H8 126.4 . . ?
N2 C9 C10 126.0(2) . . ?
N2 C9 C8 108.72(19) . . ?
C10 C9 C8 125.3(2) . . ?
C1 C10 C9 125.3(2) 2_656 . ?
C1 C10 C19 117.27(19) 2_656 . ?
C9 C10 C19 117.45(19) . . ?
C12 C11 C16 121.4(2) . . ?
C12 C11 C5 120.4(2) . . ?
C16 C11 C5 118.2(2) . . ?
C11 C12 C13 118.8(2) . . ?
C11 C12 C17 121.3(2) . . ?
C13 C12 C17 119.9(2) . . ?
C14 C13 C12 118.9(2) . . ?
C14 C13 H13 120.5 . . ?
C12 C13 H13 120.5 . . ?
F1 C14 C15 118.1(2) . . ?
F1 C14 C13 118.2(2) . . ?
C15 C14 C13 123.7(2) . . ?
C14 C15 C16 118.9(2) . . ?
C14 C15 H15 120.6 . . ?
C16 C15 H15 120.6 . . ?
C11 C16 C15 118.2(2) . . ?
C11 C16 C18 122.0(2) . . ?
C15 C16 C18 119.8(2) . . ?
C12 C17 H17A 109.5 . . ?
C12 C17 H17B 109.5 . . ?
H17A C17 H17B 109.5 . . ?
C12 C17 H17C 109.5 . . ?
H17A C17 H17C 109.5 . . ?
H17B C17 H17C 109.5 . . ?
C16 C18 H18A 109.5 . . ?
C16 C18 H18B 109.5 . . ?
H18A C18 H18B 109.5 . . ?
C16 C18 H18C 109.5 . . ?
H18A C18 H18C 109.5 . . ?
H18B C18 H18C 109.5 . . ?
C24 C19 C20 121.2(2) . . ?
C24 C19 C10 119.1(2) . . ?
C20 C19 C10 119.7(2) . . ?
C19 C20 C21 118.5(2) . . ?
C19 C20 C25 121.4(2) . . ?
C21 C20 C25 120.1(2) . . ?
C22 C21 C20 119.1(2) . . ?
C22 C21 H21 120.4 . . ?
C20 C21 H21 120.4 . . ?
F2 C22 C21 118.3(2) . . ?
F2 C22 C23 118.4(3) . . ?
C21 C22 C23 123.3(3) . . ?
C22 C23 C24 118.8(3) . . ?
C22 C23 H23 120.6 . . ?
C24 C23 H23 120.6 . . ?
C19 C24 C23 119.0(2) . . ?
C19 C24 C26 121.3(2) . . ?
C23 C24 C26 119.6(2) . . ?
C20 C25 H25A 109.5 . . ?
C20 C25 H25B 109.5 . . ?
H25A C25 H25B 109.5 . . ?
C20 C25 H25C 109.5 . . ?
H25A C25 H25C 109.5 . . ?
H25B C25 H25C 109.5 . . ?
C24 C26 H26A 109.5 . . ?
C24 C26 H26B 109.5 . . ?
H26A C26 H26B 109.5 . . ?
C24 C26 H26C 109.5 . . ?
H26A C26 H26C 109.5 . . ?
H26B C26 H26C 109.5 . . ?

loop_
_geom_bond_atom_site_label_1
_geom_bond_atom_site_label_2
_geom_bond_distance
_geom_bond_site_symmetry_2
_geom_bond_publ_flag
F1 C14 1.361(3) . ?
F2 C22 1.358(3) . ?
N1 C1 1.366(3) . ?
N1 C4 1.367(3) . ?
N1 H1 0.8800 . ?
N2 C6 1.371(3) . ?
N2 C9 1.372(3) . ?
N2 H2 0.8800 . ?
C1 C10 1.397(3) 2_656 ?
C1 C2 1.430(3) . ?
C2 C3 1.349(3) . ?
C2 H2A 0.9500 . ?
C3 C4 1.442(3) . ?
C3 H3 0.9500 . ?
C4 C5 1.400(3) . ?
C5 C6 1.400(3) . ?
C5 C11 1.505(3) . ?
C6 C7 1.432(3) . ?
C7 C8 1.343(3) . ?
C7 H7 0.9500 . ?
C8 C9 1.441(3) . ?
C8 H8 0.9500 . ?
C9 C10 1.401(3) . ?
C10 C1 1.397(3) 2_656 ?
C10 C19 1.505(3) . ?
C11 C12 1.395(3) . ?
C11 C16 1.405(3) . ?
C12 C13 1.396(3) . ?
C12 C17 1.505(4) . ?
C13 C14 1.367(4) . ?
C13 H13 0.9500 . ?
C14 C15 1.362(4) . ?
C15 C16 1.406(3) . ?
C15 H15 0.9500 . ?
C16 C18 1.506(3) . ?
C17 H17A 0.9800 . ?
C17 H17B 0.9800 . ?
C17 H17C 0.9800 . ?
C18 H18A 0.9800 . ?
C18 H18B 0.9800 . ?
C18 H18C 0.9800 . ?
C19 C24 1.396(3) . ?
C19 C20 1.396(3) . ?
C20 C21 1.405(3) . ?
C20 C25 1.501(4) . ?
C21 C22 1.362(4) . ?
C21 H21 0.9500 . ?
C22 C23 1.367(4) . ?
C23 C24 1.399(3) . ?
C23 H23 0.9500 . ?
C24 C26 1.507(3) . ?
C25 H25A 0.9800 . ?
C25 H25B 0.9800 . ?
C25 H25C 0.9800 . ?
C26 H26A 0.9800 . ?
C26 H26B 0.9800 . ?
C26 H26C 0.9800 . ?

loop_
_geom_torsion_atom_site_label_1
_geom_torsion_atom_site_label_2
_geom_torsion_atom_site_label_3
_geom_torsion_atom_site_label_4
_geom_torsion
_geom_torsion_site_symmetry_1
_geom_torsion_site_symmetry_2
_geom_torsion_site_symmetry_3
_geom_torsion_site_symmetry_4
_geom_torsion_publ_flag
C4 N1 C1 C10 179.8(2) . . . 2_656 ?
C4 N1 C1 C2 -0.1(2) . . . . ?
N1 C1 C2 C3 0.2(3) . . . . ?
C10 C1 C2 C3 -179.7(2) 2_656 . . . ?
C1 C2 C3 C4 -0.2(3) . . . . ?
C1 N1 C4 C5 179.5(2) . . . . ?
C1 N1 C4 C3 -0.1(2) . . . . ?
C2 C3 C4 N1 0.2(3) . . . . ?
C2 C3 C4 C5 -179.4(2) . . . . ?
N1 C4 C5 C6 -2.1(4) . . . . ?
C3 C4 C5 C6 177.4(2) . . . . ?
N1 C4 C5 C11 176.9(2) . . . . ?
C3 C4 C5 C11 -3.6(3) . . . . ?
C9 N2 C6 C5 178.8(2) . . . . ?
C9 N2 C6 C7 -0.3(2) . . . . ?
C4 C5 C6 N2 1.3(4) . . . . ?
C11 C5 C6 N2 -177.7(2) . . . . ?
C4 C5 C6 C7 -179.7(2) . . . . ?
C11 C5 C6 C7 1.2(3) . . . . ?
N2 C6 C7 C8 0.1(3) . . . . ?
C5 C6 C7 C8 -179.0(2) . . . . ?
C6 C7 C8 C9 0.1(3) . . . . ?
C6 N2 C9 C10 -178.2(2) . . . . ?
C6 N2 C9 C8 0.4(2) . . . . ?
C7 C8 C9 N2 -0.3(3) . . . . ?
C7 C8 C9 C10 178.3(2) . . . . ?
N2 C9 C10 C1 -1.3(4) . . . 2_656 ?
C8 C9 C10 C1 -179.7(2) . . . 2_656 ?
N2 C9 C10 C19 179.3(2) . . . . ?
C8 C9 C10 C19 0.9(3) . . . . ?
C6 C5 C11 C12 -83.2(3) . . . . ?
C4 C5 C11 C12 97.7(3) . . . . ?
C6 C5 C11 C16 96.5(3) . . . . ?
C4 C5 C11 C16 -82.6(3) . . . . ?
C16 C11 C12 C13 -0.4(3) . . . . ?
C5 C11 C12 C13 179.3(2) . . . . ?
C16 C11 C12 C17 -179.8(2) . . . . ?
C5 C11 C12 C17 -0.1(3) . . . . ?
C11 C12 C13 C14 0.4(4) . . . . ?
C17 C12 C13 C14 179.8(2) . . . . ?
C12 C13 C14 F1 179.5(2) . . . . ?
C12 C13 C14 C15 -0.5(4) . . . . ?
F1 C14 C15 C16 -179.5(2) . . . . ?
C13 C14 C15 C16 0.6(4) . . . . ?
C12 C11 C16 C15 0.4(3) . . . . ?
C5 C11 C16 C15 -179.3(2) . . . . ?
C12 C11 C16 C18 179.6(2) . . . . ?
C5 C11 C16 C18 -0.2(3) . . . . ?
C14 C15 C16 C11 -0.5(4) . . . . ?
C14 C15 C16 C18 -179.7(2) . . . . ?
C1 C10 C19 C24 88.8(3) 2_656 . . . ?
C9 C10 C19 C24 -91.7(3) . . . . ?
C1 C10 C19 C20 -90.7(3) 2_656 . . . ?
C9 C10 C19 C20 88.8(3) . . . . ?
C24 C19 C20 C21 -0.6(3) . . . . ?
C10 C19 C20 C21 178.9(2) . . . . ?
C24 C19 C20 C25 -179.6(2) . . . . ?
C10 C19 C20 C25 -0.1(3) . . . . ?
C19 C20 C21 C22 0.2(4) . . . . ?
C25 C20 C21 C22 179.2(2) . . . . ?
C20 C21 C22 F2 179.6(2) . . . . ?
C20 C21 C22 C23 -0.1(4) . . . . ?
F2 C22 C23 C24 -179.3(2) . . . . ?
C21 C22 C23 C24 0.4(4) . . . . ?
C20 C19 C24 C23 1.0(4) . . . . ?
C10 C19 C24 C23 -178.5(2) . . . . ?
C20 C19 C24 C26 -179.4(2) . . . . ?
C10 C19 C24 C26 1.1(3) . . . . ?
C22 C23 C24 C19 -0.9(4) . . . . ?
C22 C23 C24 C26 179.5(2) . . . . ?
